data_7023716
loop_
_publ_author_name
'Schmidtendorf, Markus'
'Pape, Tania'
'Hahn, F. Ekkehardt'

_publ_section_title
;
 Molecular rectangles from platinum(ii) and bridging dicarbene,
 diisocyanide and 4,4'-bipyridine ligands.
;
_journal_issue 45
_journal_name_full 'Dalton transactions (Cambridge, England : 2003)'
_journal_page_first 16128
_journal_page_last 16141
_journal_paper_doi 10.1039/c3dt51813b
_journal_volume 42
_journal_year 2013
_chemical_formula_moiety 'C52 H78 N8 P4 Pt2, 4(F6 P)'
_chemical_formula_sum 'C52 H78 F24 N8 P8 Pt2'
_chemical_formula_weight 1909.16
_chemical_name_systematic
;
  ?
;
_space_group_IT_number 15
_symmetry_cell_setting monoclinic
_symmetry_space_group_name_Hall '-C 2yc'
_symmetry_space_group_name_H-M 'C 1 2/c 1'
_atom_sites_solution_hydrogens geom
_atom_sites_solution_primary direct
_atom_sites_solution_secondary difmap
_audit_creation_method SHELXL-97
_cell_angle_alpha 90.00
_cell_angle_beta 102.2170(10)
_cell_angle_gamma 90.00
_cell_formula_units_Z 4
_cell_length_a 29.1083(11)
_cell_length_b 10.4000(4)
_cell_length_c 24.5042(9)
_cell_measurement_reflns_used 900
_cell_measurement_temperature 153(2)
_cell_measurement_theta_max 22.5
_cell_measurement_theta_min 1
_cell_volume 7250.1(5)
_computing_cell_refinement 'APEX2(Bruker AXS, 2007)'
_computing_data_collection 'APEX2(Bruker AXS, 2007)'
_computing_data_reduction 'SAINT,SADABS (Bruker AXS, 2007 )'
_computing_molecular_graphics
;
ORTEP3,L.J. Farrugia, J. Appl. Cryst. (1997) 30, 565
;
_computing_structure_refinement
;
SHELXL-97, G. M. Sheldrick, Acta Cryst. (2008) A64, 112-122
;
_computing_structure_solution
;
SHELXS-97 , G. M. Sheldrick, Acta Cryst. (2008) A64, 112-122
;
_diffrn_ambient_temperature 153(2)
_diffrn_detector_area_resol_mean 80
_diffrn_measured_fraction_theta_full 0.999
_diffrn_measured_fraction_theta_max 0.999
_diffrn_measurement_device_type 'CCD area detector'
_diffrn_measurement_method 'Omega and Phi scans'
_diffrn_radiation_monochromator graphite
_diffrn_radiation_source 'rotating anode'
_diffrn_radiation_type MoK\a
_diffrn_radiation_wavelength 0.71073
_diffrn_reflns_av_R_equivalents 0.0282
_diffrn_reflns_av_sigmaI/netI 0.0276
_diffrn_reflns_limit_h_max 41
_diffrn_reflns_limit_h_min -41
_diffrn_reflns_limit_k_max 14
_diffrn_reflns_limit_k_min -14
_diffrn_reflns_limit_l_max 34
_diffrn_reflns_limit_l_min -34
_diffrn_reflns_number 41939
_diffrn_reflns_theta_full 30.50
_diffrn_reflns_theta_max 30.50
_diffrn_reflns_theta_min 1.43
_exptl_absorpt_coefficient_mu 4.133
_exptl_absorpt_correction_T_max 0.7896
_exptl_absorpt_correction_T_min 0.5953
_exptl_absorpt_correction_type multi-scan
_exptl_absorpt_process_details
;
  Corrections were done with the SADABS program, utilizing the none merged
  raw data obtained from the integration process. Integration and final cell
  refinement were done with SAINT.

  SADABS reports ratio of Tmin/Tmax = 0.687153

;
_exptl_crystal_colour colourless
_exptl_crystal_density_diffrn 1.749
_exptl_crystal_density_method 'not measured'
_exptl_crystal_description 'transparent prism'
_exptl_crystal_F_000 3752
_exptl_crystal_size_max 0.14
_exptl_crystal_size_mid 0.13
_exptl_crystal_size_min 0.06
_refine_diff_density_max 2.548
_refine_diff_density_min -0.856
_refine_diff_density_rms 0.146
_refine_ls_extinction_method none
_refine_ls_goodness_of_fit_ref 1.065
_refine_ls_hydrogen_treatment noref
_refine_ls_matrix_type full
_refine_ls_number_parameters 430
_refine_ls_number_reflns 11040
_refine_ls_number_restraints 0
_refine_ls_restrained_S_all 1.065
_refine_ls_R_factor_all 0.0440
_refine_ls_R_factor_gt 0.0330
_refine_ls_shift/su_max 0.004
_refine_ls_shift/su_mean 0.000
_refine_ls_structure_factor_coef Fsqd
_refine_ls_weighting_details 'calc w=1/[\s^2^(Fo^2^)+(0.0497P)^2^+12.7847P] where P=(Fo^2^+2Fc^2^)/3'
_refine_ls_weighting_scheme calc
_refine_ls_wR_factor_gt 0.0845
_refine_ls_wR_factor_ref 0.0895
_reflns_number_gt 9155
_reflns_number_total 11040
_reflns_threshold_expression >2sigma(I)
_cod_data_source_file c3dt51813b.txt
_cod_data_source_block sad10
_cod_original_sg_symbol_H-M C2/c
_cod_database_code 7023716

loop_
_symmetry_equiv_pos_as_xyz
'x, y, z'
'-x, y, -z+1/2'
'x+1/2, y+1/2, z'
'-x+1/2, y+1/2, -z+1/2'
'-x, -y, -z'
'x, -y, z-1/2'
'-x+1/2, -y+1/2, -z'
'x+1/2, -y+1/2, z-1/2'

loop_
_atom_site_label
_atom_site_type_symbol
_atom_site_fract_x
_atom_site_fract_y
_atom_site_fract_z
_atom_site_U_iso_or_equiv
_atom_site_adp_type
_atom_site_occupancy
_atom_site_symmetry_multiplicity
_atom_site_calc_flag
_atom_site_refinement_flags
Pt1 Pt 0.325631(4) 0.431241(12) 0.380712(5) 0.02231(4) Uani 1 1 d .
P2 P 0.24720(3) 0.42286(9) 0.34038(4) 0.02701(17) Uani 1 1 d .
P1 P 0.30199(3) 0.48303(9) 0.45920(4) 0.02605(17) Uani 1 1 d .
C1 C 0.39432(11) 0.4495(3) 0.42198(13) 0.0234(6) Uani 1 1 d .
N1 N 0.42139(9) 0.3624(3) 0.45537(11) 0.0232(5) Uani 1 1 d .
N2 N 0.41918(9) 0.5601(2) 0.42564(12) 0.0229(5) Uani 1 1 d .
C2 C 0.46385(11) 0.4178(3) 0.48178(14) 0.0234(6) Uani 1 1 d .
C3 C 0.46274(11) 0.5454(3) 0.46253(13) 0.0222(6) Uani 1 1 d .
C4 C 0.49874(11) 0.6325(3) 0.47998(13) 0.0238(6) Uani 1 1 d .
H4 H 0.4978 0.7186 0.4669 0.029 Uiso 1 1 calc R
C5 C 0.41073(12) 0.2253(3) 0.46069(15) 0.0276(7) Uani 1 1 d .
H5A H 0.3775 0.2090 0.4428 0.033 Uiso 1 1 calc R
H5B H 0.4151 0.2027 0.5007 0.033 Uiso 1 1 calc R
C6 C 0.44245(13) 0.1404(3) 0.43347(16) 0.0330(7) Uani 1 1 d .
H6A H 0.4323 0.1457 0.3923 0.040 Uiso 1 1 calc R
H6B H 0.4752 0.1717 0.4440 0.040 Uiso 1 1 calc R
C7 C 0.44026(18) 0.0024(4) 0.4519(3) 0.0600(14) Uani 1 1 d .
H7A H 0.4534 -0.0040 0.4921 0.090 Uiso 1 1 calc R
H7B H 0.4585 -0.0518 0.4316 0.090 Uiso 1 1 calc R
H7C H 0.4075 -0.0265 0.4440 0.090 Uiso 1 1 calc R
C8 C 0.40419(11) 0.6773(3) 0.39406(14) 0.0262(6) Uani 1 1 d .
H8A H 0.4094 0.7518 0.4198 0.031 Uiso 1 1 calc R
H8B H 0.3701 0.6719 0.3778 0.031 Uiso 1 1 calc R
C9 C 0.43035(14) 0.6991(4) 0.34759(15) 0.0373(8) Uani 1 1 d .
H9A H 0.4271 0.6221 0.3233 0.045 Uiso 1 1 calc R
H9B H 0.4642 0.7116 0.3639 0.045 Uiso 1 1 calc R
C10 C 0.4114(2) 0.8165(5) 0.3126(2) 0.0605(14) Uani 1 1 d .
H10A H 0.3784 0.8019 0.2945 0.091 Uiso 1 1 calc R
H10B H 0.4298 0.8306 0.2840 0.091 Uiso 1 1 calc R
H10C H 0.4137 0.8923 0.3367 0.091 Uiso 1 1 calc R
C15 C 0.22528(15) 0.2879(4) 0.29616(18) 0.0425(9) Uani 1 1 d .
H15A H 0.1909 0.2873 0.2888 0.064 Uiso 1 1 calc R
H15B H 0.2374 0.2078 0.3149 0.064 Uiso 1 1 calc R
H15C H 0.2357 0.2953 0.2608 0.064 Uiso 1 1 calc R
N3 N 0.34662(9) 0.3798(3) 0.30461(12) 0.0265(6) Uani 1 1 d .
C16 C 0.22672(16) 0.5616(4) 0.29796(18) 0.0416(9) Uani 1 1 d .
H16A H 0.2415 0.5633 0.2655 0.062 Uiso 1 1 calc R
H16B H 0.2351 0.6400 0.3201 0.062 Uiso 1 1 calc R
H16C H 0.1925 0.5570 0.2852 0.062 Uiso 1 1 calc R
C14 C 0.21543(12) 0.4252(4) 0.39660(17) 0.0369(9) Uani 1 1 d .
H14A H 0.1825 0.4522 0.3820 0.044 Uiso 1 1 calc R
H14B H 0.2151 0.3380 0.4127 0.044 Uiso 1 1 calc R
C13 C 0.23948(13) 0.5190(4) 0.44151(16) 0.0371(8) Uani 1 1 d .
H13A H 0.2259 0.5108 0.4751 0.045 Uiso 1 1 calc R
H13B H 0.2345 0.6084 0.4276 0.045 Uiso 1 1 calc R
C12 C 0.30870(15) 0.3515(4) 0.50813(16) 0.0411(9) Uani 1 1 d .
H12A H 0.3421 0.3392 0.5247 0.062 Uiso 1 1 calc R
H12B H 0.2959 0.2728 0.4887 0.062 Uiso 1 1 calc R
H12C H 0.2917 0.3710 0.5376 0.062 Uiso 1 1 calc R
C11 C 0.32968(15) 0.6191(5) 0.49824(17) 0.0427(9) Uani 1 1 d .
H11A H 0.3150 0.6347 0.5301 0.064 Uiso 1 1 calc R
H11B H 0.3258 0.6952 0.4741 0.064 Uiso 1 1 calc R
H11C H 0.3632 0.6014 0.5117 0.064 Uiso 1 1 calc R
C17 C 0.36170(14) 0.2661(4) 0.29789(16) 0.0381(8) Uani 1 1 d .
H17 H 0.3602 0.2021 0.3251 0.046 Uiso 1 1 calc R
C18 C 0.38030(15) 0.2339(4) 0.25154(17) 0.0400(9) Uani 1 1 d .
H18 H 0.3908 0.1490 0.2468 0.048 Uiso 1 1 calc R
C19 C 0.38307(14) 0.3296(4) 0.21225(16) 0.0365(8) Uani 1 1 d .
C20 C 0.36700(15) 0.4521(4) 0.22133(17) 0.0392(9) Uani 1 1 d .
H20 H 0.3682 0.5194 0.1955 0.047 Uiso 1 1 calc R
C21 C 0.34928(14) 0.4745(4) 0.26825(16) 0.0367(8) Uani 1 1 d .
H21 H 0.3388 0.5584 0.2750 0.044 Uiso 1 1 calc R
C22 C 0.40289(15) 0.3019(4) 0.16210(17) 0.0392(8) Uani 1 1 d .
C23 C 0.3947(2) 0.1872(5) 0.1338(2) 0.0569(13) Uani 1 1 d .
H23 H 0.3760 0.1227 0.1460 0.068 Uiso 1 1 calc R
C24 C 0.4138(2) 0.1664(5) 0.0871(2) 0.0620(14) Uani 1 1 d .
H24 H 0.4080 0.0864 0.0682 0.074 Uiso 1 1 calc R
N4 N 0.43989(15) 0.2529(4) 0.06772(17) 0.0529(10) Uani 1 1 d .
C25 C 0.44744(17) 0.3641(5) 0.0955(2) 0.0499(11) Uani 1 1 d .
H25 H 0.4661 0.4274 0.0825 0.060 Uiso 1 1 calc R
C26 C 0.42961(17) 0.3920(5) 0.1421(2) 0.0467(10) Uani 1 1 d .
H26 H 0.4358 0.4729 0.1601 0.056 Uiso 1 1 calc R
P3 P 0.08331(4) 0.71191(12) 0.86406(5) 0.0454(3) Uani 1 1 d .
F1 F 0.09608(15) 0.6036(3) 0.82406(13) 0.0855(12) Uani 1 1 d .
F2 F 0.12891(11) 0.7893(3) 0.85740(14) 0.0703(9) Uani 1 1 d .
F3 F 0.11420(9) 0.6363(3) 0.91613(10) 0.0476(6) Uani 1 1 d .
F4 F 0.05326(14) 0.7887(3) 0.81301(14) 0.0863(11) Uani 1 1 d .
F5 F 0.07259(13) 0.8204(3) 0.90535(14) 0.0742(10) Uani 1 1 d .
F6 F 0.03872(12) 0.6342(4) 0.8735(2) 0.1080(15) Uani 1 1 d .
P4 P 0.28168(4) 0.05475(11) 0.88403(5) 0.0407(2) Uani 1 1 d .
F7 F 0.29794(13) 0.1894(3) 0.86417(16) 0.0771(10) Uani 1 1 d .
F8 F 0.31890(15) 0.0696(3) 0.94115(16) 0.0903(13) Uani 1 1 d .
F9 F 0.24542(13) 0.0413(4) 0.82640(15) 0.0798(10) Uani 1 1 d .
F10 F 0.31895(14) -0.0184(4) 0.85743(17) 0.0878(11) Uani 1 1 d .
F11 F 0.26593(19) -0.0789(4) 0.90421(18) 0.1041(16) Uani 1 1 d .
F12 F 0.24454(13) 0.1263(5) 0.91106(18) 0.1016(13) Uani 1 1 d .

loop_
_atom_site_aniso_label
_atom_site_aniso_U_11
_atom_site_aniso_U_22
_atom_site_aniso_U_33
_atom_site_aniso_U_23
_atom_site_aniso_U_13
_atom_site_aniso_U_12
Pt1 0.01899(6) 0.02771(7) 0.02082(6) 0.00106(5) 0.00552(4) -0.00301(4)
P2 0.0211(4) 0.0332(4) 0.0256(4) 0.0029(3) 0.0024(3) -0.0036(3)
P1 0.0225(4) 0.0342(4) 0.0224(4) 0.0017(3) 0.0067(3) -0.0005(3)
C1 0.0237(14) 0.0261(15) 0.0220(14) 0.0001(11) 0.0085(12) -0.0010(11)
N1 0.0197(12) 0.0214(13) 0.0284(13) -0.0002(10) 0.0046(10) -0.0015(10)
N2 0.0185(11) 0.0246(13) 0.0259(13) 0.0026(10) 0.0051(10) 0.0001(10)
C2 0.0208(14) 0.0236(15) 0.0268(15) -0.0005(12) 0.0074(12) -0.0015(11)
C3 0.0175(13) 0.0247(15) 0.0246(14) 0.0028(11) 0.0047(11) 0.0013(11)
C4 0.0212(14) 0.0208(14) 0.0303(16) 0.0008(12) 0.0072(12) -0.0012(11)
C5 0.0270(15) 0.0230(15) 0.0333(17) 0.0009(13) 0.0077(13) -0.0053(12)
C6 0.0318(17) 0.0274(17) 0.040(2) -0.0033(14) 0.0080(15) 0.0017(14)
C7 0.048(3) 0.031(2) 0.102(4) 0.000(2) 0.019(3) 0.0019(19)
C8 0.0234(14) 0.0259(16) 0.0283(16) 0.0065(12) 0.0033(12) 0.0013(12)
C9 0.0384(19) 0.045(2) 0.0294(18) 0.0088(16) 0.0086(15) -0.0064(17)
C10 0.073(3) 0.065(3) 0.042(2) 0.025(2) 0.008(2) -0.003(3)
C15 0.038(2) 0.041(2) 0.044(2) -0.0055(18) -0.0014(17) -0.0067(17)
N3 0.0197(12) 0.0326(15) 0.0283(14) 0.0033(12) 0.0073(10) -0.0042(11)
C16 0.040(2) 0.044(2) 0.038(2) 0.0098(17) 0.0019(17) 0.0033(17)
C14 0.0204(15) 0.054(2) 0.037(2) 0.0080(17) 0.0085(14) -0.0027(15)
C13 0.0265(17) 0.055(2) 0.0319(18) 0.0013(17) 0.0101(14) 0.0039(16)
C12 0.046(2) 0.051(2) 0.0312(19) 0.0131(17) 0.0184(17) 0.0060(18)
C11 0.043(2) 0.054(2) 0.034(2) -0.0124(18) 0.0126(17) -0.0098(19)
C17 0.040(2) 0.044(2) 0.0321(18) 0.0053(16) 0.0123(16) -0.0118(17)
C18 0.046(2) 0.034(2) 0.044(2) 0.0020(16) 0.0198(18) -0.0018(17)
C19 0.0370(19) 0.041(2) 0.0348(19) -0.0020(16) 0.0150(15) -0.0076(16)
C20 0.045(2) 0.042(2) 0.034(2) 0.0059(16) 0.0158(17) -0.0004(17)
C21 0.039(2) 0.041(2) 0.0325(19) -0.0006(16) 0.0112(16) 0.0031(16)
C22 0.043(2) 0.042(2) 0.037(2) 0.0001(17) 0.0181(17) -0.0011(17)
C23 0.081(4) 0.042(2) 0.061(3) -0.008(2) 0.046(3) -0.014(2)
C24 0.088(4) 0.049(3) 0.061(3) -0.012(2) 0.044(3) -0.008(3)
N4 0.063(3) 0.053(2) 0.053(2) -0.0004(18) 0.035(2) 0.0021(19)
C25 0.056(3) 0.052(3) 0.051(3) 0.000(2) 0.032(2) -0.003(2)
C26 0.052(3) 0.047(2) 0.047(2) -0.001(2) 0.024(2) -0.005(2)
P3 0.0418(6) 0.0504(6) 0.0440(6) 0.0043(5) 0.0091(5) 0.0125(5)
F1 0.134(3) 0.068(2) 0.0456(17) -0.0086(15) -0.0014(19) 0.036(2)
F2 0.0629(19) 0.068(2) 0.088(2) 0.0300(17) 0.0345(17) 0.0112(15)
F3 0.0487(14) 0.0529(15) 0.0436(14) 0.0085(12) 0.0153(11) 0.0125(12)
F4 0.100(3) 0.079(2) 0.065(2) 0.0109(18) -0.0148(19) 0.035(2)
F5 0.101(3) 0.067(2) 0.0640(19) 0.0072(15) 0.0395(18) 0.0389(18)
F6 0.0429(18) 0.089(3) 0.185(5) 0.036(3) 0.008(2) -0.0035(18)
P4 0.0409(6) 0.0460(6) 0.0382(5) -0.0094(4) 0.0152(4) -0.0076(4)
F7 0.079(2) 0.0562(19) 0.096(3) 0.0024(17) 0.0181(19) -0.0221(17)
F8 0.088(3) 0.104(3) 0.064(2) -0.0200(19) -0.017(2) 0.012(2)
F9 0.068(2) 0.102(3) 0.060(2) -0.0121(18) -0.0085(16) -0.0140(19)
F10 0.093(3) 0.094(3) 0.087(3) -0.013(2) 0.044(2) 0.033(2)
F11 0.159(4) 0.078(3) 0.084(3) 0.007(2) 0.044(3) -0.050(3)
F12 0.072(2) 0.142(4) 0.104(3) -0.036(3) 0.049(2) 0.013(3)

loop_
_atom_type_symbol
_atom_type_description
_atom_type_scat_dispersion_real
_atom_type_scat_dispersion_imag
_atom_type_scat_source
C C 0.0033 0.0016 'International Tables Vol C Tables 4.2.6.8 and 6.1.1.4'
H H 0.0000 0.0000 'International Tables Vol C Tables 4.2.6.8 and 6.1.1.4'
N N 0.0061 0.0033 'International Tables Vol C Tables 4.2.6.8 and 6.1.1.4'
F F 0.0171 0.0103 'International Tables Vol C Tables 4.2.6.8 and 6.1.1.4'
P P 0.1023 0.0942 'International Tables Vol C Tables 4.2.6.8 and 6.1.1.4'
Pt Pt -1.7033 8.3905 'International Tables Vol C Tables 4.2.6.8 and 6.1.1.4'

loop_
_geom_angle_atom_site_label_1
_geom_angle_atom_site_label_2
_geom_angle_atom_site_label_3
_geom_angle
_geom_angle_site_symmetry_1
C1 Pt1 N3 91.40(11) .
C1 Pt1 P1 89.94(9) .
N3 Pt1 P1 178.61(7) .
C1 Pt1 P2 174.93(9) .
N3 Pt1 P2 93.24(8) .
P1 Pt1 P2 85.43(3) .
C16 P2 C15 104.1(2) .
C16 P2 C14 105.5(2) .
C15 P2 C14 107.1(2) .
C16 P2 Pt1 113.33(15) .
C15 P2 Pt1 118.82(15) .
C14 P2 Pt1 107.08(13) .
C11 P1 C12 105.6(2) .
C11 P1 C13 106.1(2) .
C12 P1 C13 106.09(19) .
C11 P1 Pt1 117.44(13) .
C12 P1 Pt1 112.27(14) .
C13 P1 Pt1 108.57(13) .
N2 C1 N1 107.1(3) .
N2 C1 Pt1 124.4(2) .
N1 C1 Pt1 128.2(2) .
C1 N1 C2 110.5(3) .
C1 N1 C5 126.5(3) .
C2 N1 C5 122.9(3) .
C1 N2 C3 110.4(3) .
C1 N2 C8 125.4(3) .
C3 N2 C8 124.1(3) .
C4 C2 N1 130.8(3) 5_666
C4 C2 C3 122.9(3) 5_666
N1 C2 C3 106.2(3) .
C4 C3 N2 130.6(3) .
C4 C3 C2 123.5(3) .
N2 C3 C2 105.8(3) .
C2 C4 C3 113.5(3) 5_666
N1 C5 C6 111.3(3) .
C7 C6 C5 110.5(3) .
N2 C8 C9 112.4(3) .
C8 C9 C10 111.2(4) .
C17 N3 C21 121.4(3) .
C17 N3 Pt1 120.5(2) .
C21 N3 Pt1 117.4(3) .
C13 C14 P2 109.0(2) .
C14 C13 P1 108.9(3) .
N3 C17 C18 121.7(4) .
C17 C18 C19 118.5(4) .
C20 C19 C18 118.1(4) .
C20 C19 C22 120.7(4) .
C18 C19 C22 121.2(4) .
C21 C20 C19 119.2(4) .
N3 C21 C20 121.0(4) .
C26 C22 C23 117.6(4) .
C26 C22 C19 120.7(4) .
C23 C22 C19 121.7(4) .
C22 C23 C24 119.4(4) .
N4 C24 C23 123.2(5) .
C24 N4 C25 116.7(4) .
N4 C25 C26 123.5(4) .
C22 C26 C25 119.5(4) .
F4 P3 F6 92.3(2) .
F4 P3 F1 91.85(19) .
F6 P3 F1 92.0(3) .
F4 P3 F5 89.73(18) .
F6 P3 F5 89.5(2) .
F1 P3 F5 177.8(2) .
F4 P3 F2 89.8(2) .
F6 P3 F2 177.5(2) .
F1 P3 F2 89.2(2) .
F5 P3 F2 89.2(2) .
F4 P3 F3 179.0(2) .
F6 P3 F3 88.41(19) .
F1 P3 F3 88.76(16) .
F5 P3 F3 89.65(16) .
F2 P3 F3 89.42(16) .
F12 P4 F10 179.3(3) .
F12 P4 F11 90.8(3) .
F10 P4 F11 88.6(3) .
F12 P4 F9 91.7(2) .
F10 P4 F9 88.6(2) .
F11 P4 F9 91.1(2) .
F12 P4 F8 89.1(2) .
F10 P4 F8 90.6(2) .
F11 P4 F8 89.9(2) .
F9 P4 F8 178.7(2) .
F12 P4 F7 89.3(2) .
F10 P4 F7 91.3(2) .
F11 P4 F7 179.5(3) .
F9 P4 F7 89.5(2) .
F8 P4 F7 89.6(2) .

loop_
_geom_bond_atom_site_label_1
_geom_bond_atom_site_label_2
_geom_bond_distance
_geom_bond_site_symmetry_2
Pt1 C1 2.049(3) .
Pt1 N3 2.149(3) .
Pt1 P1 2.2411(9) .
Pt1 P2 2.2894(9) .
P2 C16 1.805(4) .
P2 C15 1.806(4) .
P2 C14 1.815(4) .
P1 C11 1.800(4) .
P1 C12 1.802(4) .
P1 C13 1.818(4) .
C1 N2 1.352(4) .
C1 N1 1.356(4) .
N1 C2 1.393(4) .
N1 C5 1.471(4) .
N2 C3 1.401(4) .
N2 C8 1.460(4) .
C2 C4 1.380(4) 5_666
C2 C3 1.406(4) .
C3 C4 1.382(4) .
C4 C2 1.380(4) 5_666
C5 C6 1.529(5) .
C6 C7 1.510(6) .
C8 C9 1.515(5) .
C9 C10 1.527(6) .
N3 C17 1.284(5) .
N3 C21 1.341(5) .
C14 C13 1.526(6) .
C17 C18 1.399(5) .
C18 C19 1.399(5) .
C19 C20 1.391(6) .
C19 C22 1.492(5) .
C20 C21 1.376(5) .
C22 C26 1.373(6) .
C22 C23 1.375(6) .
C23 C24 1.393(6) .
C24 N4 1.328(6) .
N4 C25 1.335(6) .
C25 C26 1.381(6) .
P3 F4 1.582(3) .
P3 F6 1.587(4) .
P3 F1 1.588(3) .
P3 F5 1.590(3) .
P3 F2 1.590(3) .
P3 F3 1.603(3) .
P4 F12 1.570(3) .
P4 F10 1.575(3) .
P4 F11 1.576(3) .
P4 F9 1.580(3) .
P4 F8 1.586(4) .
P4 F7 1.588(3) .
